data_4130931
loop_
_publ_author_name
'Damon, Peter L.'
'Wu, Guang'
'Kaltsoyannis, Nikolas'
'Hayton, Trevor W.'

_publ_section_title
;
 Formation of a Ce(IV) Oxo Complex via Inner Sphere Nitrate Reduction.
;
_journal_issue 39
_journal_name_full 'Journal of the American Chemical Society'
_journal_page_first 12743
_journal_page_last 12746
_journal_paper_doi 10.1021/jacs.6b07932
_journal_volume 138
_journal_year 2016
_chemical_formula_moiety 'C30 H72 Ce N4 O Si4'
_chemical_formula_sum 'C30 H72 Ce N4 O Si4'
_chemical_formula_weight 757.40
_space_group_IT_number 14
_space_group_name_Hall '-P 2yn'
_space_group_name_H-M_alt 'P 1 21/n 1'
_symmetry_cell_setting monoclinic
_symmetry_space_group_name_H-M 'P 1 21/n 1'
_atom_sites_solution_hydrogens geom
_atom_sites_solution_primary direct
_atom_sites_solution_secondary difmap
_audit_creation_method SHELXL-97
_cell_angle_alpha 90.00
_cell_angle_beta 93.916(4)
_cell_angle_gamma 90.00
_cell_formula_units_Z 4
_cell_length_a 11.8041(8)
_cell_length_b 20.3061(12)
_cell_length_c 17.3715(11)
_cell_measurement_reflns_used 503
_cell_measurement_temperature 100(2)
_cell_measurement_theta_max 180
_cell_measurement_theta_min 60
_cell_volume 4154.1(5)
_computing_structure_refinement 'SHELXL-97 (Sheldrick, 2008)'
_computing_structure_solution 'SHELXS-97 (Sheldrick, 2008)'
_diffrn_ambient_temperature 100(2)
_diffrn_measured_fraction_theta_full 0.992
_diffrn_measured_fraction_theta_max 0.992
_diffrn_measurement_device_type 'Bruker Kappa Apex II'
_diffrn_measurement_method 'Omega scan'
_diffrn_radiation_monochromator graphite
_diffrn_radiation_source 'fine-focus sealed tube'
_diffrn_radiation_type MoK\a
_diffrn_radiation_wavelength 0.71073
_diffrn_reflns_av_R_equivalents 0.0590
_diffrn_reflns_av_sigmaI/netI 0.0674
_diffrn_reflns_limit_h_max 16
_diffrn_reflns_limit_h_min -16
_diffrn_reflns_limit_k_max 29
_diffrn_reflns_limit_k_min -27
_diffrn_reflns_limit_l_max 16
_diffrn_reflns_limit_l_min -24
_diffrn_reflns_number 30724
_diffrn_reflns_theta_full 30.59
_diffrn_reflns_theta_max 30.59
_diffrn_reflns_theta_min 1.54
_exptl_absorpt_coefficient_mu 1.236
_exptl_absorpt_correction_T_max 0.7461
_exptl_absorpt_correction_T_min 0.6459
_exptl_absorpt_correction_type multi-scan
_exptl_absorpt_process_details sadabs
_exptl_crystal_colour Red
_exptl_crystal_density_diffrn 1.211
_exptl_crystal_density_method 'not measured'
_exptl_crystal_description Block
_exptl_crystal_F_000 1608
_exptl_crystal_size_max 0.15
_exptl_crystal_size_mid 0.15
_exptl_crystal_size_min 0.10
_refine_diff_density_max 1.505
_refine_diff_density_min -1.387
_refine_diff_density_rms 0.114
_refine_ls_extinction_method none
_refine_ls_goodness_of_fit_ref 1.019
_refine_ls_hydrogen_treatment mixed
_refine_ls_matrix_type full
_refine_ls_number_parameters 381
_refine_ls_number_reflns 12658
_refine_ls_number_restraints 0
_refine_ls_restrained_S_all 1.019
_refine_ls_R_factor_all 0.0770
_refine_ls_R_factor_gt 0.0501
_refine_ls_shift/su_max 0.001
_refine_ls_shift/su_mean 0.000
_refine_ls_structure_factor_coef Fsqd
_refine_ls_weighting_details 'calc w=1/[\s^2^(Fo^2^)+(0.0474P)^2^+6.2034P] where P=(Fo^2^+2Fc^2^)/3'
_refine_ls_weighting_scheme calc
_refine_ls_wR_factor_gt 0.1071
_refine_ls_wR_factor_ref 0.1172
_reflns_number_gt 9396
_reflns_number_total 12658
_reflns_threshold_expression >2sigma(I)
_cod_data_source_file ja6b07932_si_001.cif
_cod_data_source_block complex3
_cod_original_sg_symbol_H-M 'P 21/n'
_cod_database_code 4130931

loop_
_symmetry_equiv_pos_as_xyz
'x, y, z'
'-x+1/2, y+1/2, -z+1/2'
'-x, -y, -z'
'x-1/2, -y-1/2, z-1/2'

loop_
_atom_site_label
_atom_site_type_symbol
_atom_site_fract_x
_atom_site_fract_y
_atom_site_fract_z
_atom_site_U_iso_or_equiv
_atom_site_adp_type
_atom_site_occupancy
_atom_site_symmetry_multiplicity
_atom_site_calc_flag
_atom_site_refinement_flags
Ce1 Ce 0.709655(16) 0.784820(9) 0.788203(11) 0.01818(6) Uani 1 1 d .
Si1 Si 0.53110(9) 0.66312(5) 0.85433(6) 0.0262(2) Uani 1 1 d .
Si2 Si 0.60503(9) 0.89979(5) 0.65394(6) 0.0256(2) Uani 1 1 d .
Si3 Si 1.00475(9) 0.77859(5) 0.81382(6) 0.0261(2) Uani 1 1 d .
Si4 Si 0.66948(9) 0.90174(5) 0.95391(6) 0.02137(19) Uani 1 1 d .
N1 N 0.6565(3) 0.68252(14) 0.81363(19) 0.0260(6) Uani 1 1 d .
N2 N 0.5991(3) 0.81995(15) 0.68734(18) 0.0236(6) Uani 1 1 d .
N3 N 0.8859(3) 0.78251(16) 0.75042(18) 0.0253(6) Uani 1 1 d .
O1 O 0.7002(2) 0.84700(12) 0.88906(14) 0.0213(5) Uani 1 1 d .
C1 C 0.4520(4) 0.7429(2) 0.8595(3) 0.0396(10) Uani 1 1 d .
H1A H 0.4998 0.7751 0.8860 0.059 Uiso 1 1 calc R
H1B H 0.3851 0.7363 0.8869 0.059 Uiso 1 1 calc R
H1C H 0.4308 0.7581 0.8082 0.059 Uiso 1 1 calc R
C2 C 0.4419(4) 0.6046(2) 0.7931(3) 0.0462(12) Uani 1 1 d .
H2A H 0.4230 0.6242 0.7436 0.069 Uiso 1 1 calc R
H2B H 0.3734 0.5950 0.8177 0.069 Uiso 1 1 calc R
H2C H 0.4834 0.5646 0.7864 0.069 Uiso 1 1 calc R
C3 C 0.5569(4) 0.6267(2) 0.9542(3) 0.0353(9) Uani 1 1 d .
C4 C 0.6286(6) 0.5631(2) 0.9506(3) 0.0577(15) Uani 1 1 d .
H4A H 0.7041 0.5741 0.9378 0.087 Uiso 1 1 calc R
H4B H 0.5944 0.5341 0.9119 0.087 Uiso 1 1 calc R
H4C H 0.6318 0.5415 0.9999 0.087 Uiso 1 1 calc R
C5 C 0.6225(5) 0.6764(3) 1.0061(3) 0.0473(12) Uani 1 1 d .
H5A H 0.5777 0.7155 1.0105 0.071 Uiso 1 1 calc R
H5B H 0.6925 0.6874 0.9841 0.071 Uiso 1 1 calc R
H5C H 0.6385 0.6575 1.0563 0.071 Uiso 1 1 calc R
C6 C 0.4432(5) 0.6117(3) 0.9893(3) 0.0582(15) Uani 1 1 d .
H6A H 0.4576 0.5897 1.0379 0.087 Uiso 1 1 calc R
H6B H 0.3977 0.5840 0.9548 0.087 Uiso 1 1 calc R
H6C H 0.4036 0.6522 0.9971 0.087 Uiso 1 1 calc R
C7 C 0.7154(4) 0.63009(18) 0.7733(3) 0.0344(9) Uani 1 1 d .
H7A H 0.6897 0.5873 0.7897 0.041 Uiso 1 1 calc R
H7B H 0.7966 0.6330 0.7858 0.041 Uiso 1 1 calc R
C8 C 0.6900(4) 0.6380(2) 0.6874(3) 0.0377(10) Uani 1 1 d .
H8A H 0.7306 0.6048 0.6600 0.045 Uiso 1 1 calc R
H8B H 0.6093 0.6321 0.6746 0.045 Uiso 1 1 calc R
N4 N 0.7252(3) 0.70445(16) 0.6633(2) 0.0306(7) Uani 1 1 d .
C10 C 0.6471(4) 0.7311(2) 0.6011(2) 0.0349(9) Uani 1 1 d .
H10A H 0.6162 0.6955 0.5690 0.042 Uiso 1 1 calc R
H10B H 0.6879 0.7607 0.5690 0.042 Uiso 1 1 calc R
C11 C 0.5515(4) 0.7679(2) 0.6362(2) 0.0321(9) Uani 1 1 d .
H11A H 0.5015 0.7872 0.5956 0.039 Uiso 1 1 calc R
H11B H 0.5073 0.7377 0.6653 0.039 Uiso 1 1 calc R
C12 C 0.4700(3) 0.9480(2) 0.6678(2) 0.0319(8) Uani 1 1 d .
C13 C 0.4874(5) 1.0215(3) 0.6481(4) 0.0626(16) Uani 1 1 d .
H13A H 0.5043 1.0255 0.5950 0.094 Uiso 1 1 calc R
H13B H 0.5493 1.0390 0.6806 0.094 Uiso 1 1 calc R
H13C H 0.4194 1.0456 0.6565 0.094 Uiso 1 1 calc R
C14 C 0.4396(4) 0.9424(3) 0.7515(3) 0.0462(12) Uani 1 1 d .
H14A H 0.3697 0.9653 0.7579 0.069 Uiso 1 1 calc R
H14B H 0.4990 0.9615 0.7848 0.069 Uiso 1 1 calc R
H14C H 0.4308 0.8968 0.7645 0.069 Uiso 1 1 calc R
C15 C 0.3721(4) 0.9210(3) 0.6156(3) 0.0471(12) Uani 1 1 d .
H15A H 0.3621 0.8750 0.6263 0.071 Uiso 1 1 calc R
H15B H 0.3888 0.9264 0.5626 0.071 Uiso 1 1 calc R
H15C H 0.3038 0.9444 0.6248 0.071 Uiso 1 1 calc R
C16 C 0.6351(4) 0.9030(3) 0.5497(3) 0.0453(11) Uani 1 1 d .
H16A H 0.7063 0.8817 0.5427 0.068 Uiso 1 1 calc R
H16B H 0.6388 0.9480 0.5335 0.068 Uiso 1 1 calc R
H16C H 0.5756 0.8808 0.5195 0.068 Uiso 1 1 calc R
C17 C 0.7273(4) 0.9385(2) 0.7110(3) 0.0343(9) Uani 1 1 d .
H17A H 0.7182 0.9326 0.7651 0.051 Uiso 1 1 calc R
H17B H 0.7298 0.9847 0.6995 0.051 Uiso 1 1 calc R
H17C H 0.7968 0.9181 0.6979 0.051 Uiso 1 1 calc R
C18 C 0.8450(4) 0.7058(2) 0.6436(3) 0.0384(10) Uani 1 1 d .
H18A H 0.8491 0.6991 0.5886 0.046 Uiso 1 1 calc R
H18B H 0.8869 0.6706 0.6705 0.046 Uiso 1 1 calc R
C19 C 0.8971(3) 0.7723(2) 0.6671(2) 0.0298(8) Uani 1 1 d .
H19A H 0.9766 0.7730 0.6562 0.036 Uiso 1 1 calc R
H19B H 0.8584 0.8072 0.6378 0.036 Uiso 1 1 calc R
C20 C 0.9512(4) 0.7559(2) 0.9093(2) 0.0342(9) Uani 1 1 d .
H20A H 0.8931 0.7863 0.9220 0.051 Uiso 1 1 calc R
H20B H 1.0128 0.7575 0.9484 0.051 Uiso 1 1 calc R
H20C H 0.9204 0.7121 0.9066 0.051 Uiso 1 1 calc R
C21 C 1.1052(4) 0.7123(3) 0.7870(3) 0.0443(11) Uani 1 1 d .
H21A H 1.0651 0.6712 0.7816 0.067 Uiso 1 1 calc R
H21B H 1.1655 0.7083 0.8267 0.067 Uiso 1 1 calc R
H21C H 1.1363 0.7234 0.7391 0.067 Uiso 1 1 calc R
C22 C 1.0833(3) 0.8604(2) 0.8202(2) 0.0318(8) Uani 1 1 d .
C23 C 1.0056(4) 0.9152(2) 0.8444(3) 0.0453(11) Uani 1 1 d .
H23A H 1.0452 0.9565 0.8439 0.068 Uiso 1 1 calc R
H23B H 0.9829 0.9066 0.8954 0.068 Uiso 1 1 calc R
H23C H 0.9395 0.9172 0.8090 0.068 Uiso 1 1 calc R
C24 C 1.1214(6) 0.8791(3) 0.7409(3) 0.074(2) Uani 1 1 d .
H24A H 1.0565 0.8807 0.7045 0.111 Uiso 1 1 calc R
H24B H 1.1741 0.8468 0.7246 0.111 Uiso 1 1 calc R
H24C H 1.1574 0.9214 0.7437 0.111 Uiso 1 1 calc R
C25 C 1.1873(5) 0.8564(3) 0.8779(4) 0.0621(17) Uani 1 1 d .
H25A H 1.2241 0.8986 0.8814 0.093 Uiso 1 1 calc R
H25B H 1.2392 0.8240 0.8608 0.093 Uiso 1 1 calc R
H25C H 1.1636 0.8442 0.9277 0.093 Uiso 1 1 calc R
C26 C 0.7522(3) 0.89078(18) 1.0515(2) 0.0277(8) Uani 1 1 d .
C27 C 0.7001(4) 0.9362(2) 1.1107(3) 0.0403(10) Uani 1 1 d .
H27A H 0.7426 0.9324 1.1596 0.060 Uiso 1 1 calc R
H27B H 0.6227 0.9237 1.1162 0.060 Uiso 1 1 calc R
H27C H 0.7026 0.9810 1.0932 0.060 Uiso 1 1 calc R
C28 C 0.8769(4) 0.9094(2) 1.0475(3) 0.0377(10) Uani 1 1 d .
H28A H 0.9155 0.9045 1.0976 0.057 Uiso 1 1 calc R
H28B H 0.8824 0.9543 1.0308 0.057 Uiso 1 1 calc R
H28C H 0.9113 0.8810 1.0115 0.057 Uiso 1 1 calc R
C29 C 0.7444(4) 0.8196(2) 1.0803(2) 0.0357(9) Uani 1 1 d .
H29A H 0.7763 0.7904 1.0441 0.054 Uiso 1 1 calc R
H29B H 0.6663 0.8083 1.0852 0.054 Uiso 1 1 calc R
H29C H 0.7857 0.8156 1.1296 0.054 Uiso 1 1 calc R
C30 C 0.5149(3) 0.8980(2) 0.9700(3) 0.0327(9) Uani 1 1 d .
H30A H 0.4716 0.9002 0.9213 0.049 Uiso 1 1 calc R
H30B H 0.4951 0.9344 1.0017 0.049 Uiso 1 1 calc R
H30C H 0.4985 0.8574 0.9954 0.049 Uiso 1 1 calc R
C31 C 0.7032(4) 0.98636(18) 0.9188(2) 0.0312(8) Uani 1 1 d .
H31A H 0.7798 0.9873 0.9034 0.047 Uiso 1 1 calc R
H31B H 0.6954 1.0176 0.9596 0.047 Uiso 1 1 calc R
H31C H 0.6518 0.9975 0.8756 0.047 Uiso 1 1 calc R

loop_
_atom_site_aniso_label
_atom_site_aniso_U_11
_atom_site_aniso_U_22
_atom_site_aniso_U_33
_atom_site_aniso_U_23
_atom_site_aniso_U_13
_atom_site_aniso_U_12
Ce1 0.02047(9) 0.01918(8) 0.01487(9) -0.00172(8) 0.00117(6) 0.00086(8)
Si1 0.0289(5) 0.0217(4) 0.0277(6) -0.0003(4) -0.0002(4) -0.0034(4)
Si2 0.0237(5) 0.0307(5) 0.0218(5) 0.0085(4) -0.0022(4) -0.0012(4)
Si3 0.0212(4) 0.0338(5) 0.0233(5) -0.0009(4) 0.0031(4) 0.0037(4)
Si4 0.0247(5) 0.0204(4) 0.0190(5) -0.0034(4) 0.0016(4) 0.0008(4)
N1 0.0340(17) 0.0191(13) 0.0248(16) 0.0002(12) 0.0016(13) 0.0008(12)
N2 0.0264(15) 0.0266(14) 0.0175(15) 0.0023(12) -0.0007(12) -0.0021(12)
N3 0.0232(14) 0.0354(15) 0.0176(14) -0.0013(13) 0.0037(11) 0.0004(13)
O1 0.0246(12) 0.0221(11) 0.0172(12) -0.0023(9) 0.0003(9) 0.0018(9)
C1 0.032(2) 0.0325(19) 0.055(3) 0.002(2) 0.008(2) 0.0028(17)
C2 0.049(3) 0.044(2) 0.044(3) -0.003(2) -0.007(2) -0.019(2)
C3 0.043(2) 0.0287(18) 0.035(2) 0.0017(17) 0.0065(18) -0.0080(17)
C4 0.094(4) 0.036(2) 0.042(3) 0.014(2) -0.007(3) 0.005(3)
C5 0.062(3) 0.050(3) 0.029(2) 0.001(2) -0.001(2) -0.016(2)
C6 0.067(4) 0.069(4) 0.039(3) 0.003(3) 0.013(3) -0.032(3)
C7 0.043(2) 0.0221(16) 0.039(3) -0.0092(16) 0.0096(19) 0.0073(16)
C8 0.053(3) 0.0274(18) 0.033(2) -0.0130(17) 0.009(2) 0.0029(18)
N4 0.0370(18) 0.0318(16) 0.0231(16) -0.0090(13) 0.0032(13) 0.0017(14)
C10 0.042(2) 0.042(2) 0.0200(19) -0.0094(16) -0.0048(16) -0.0032(18)
C11 0.038(2) 0.036(2) 0.0211(19) 0.0026(16) -0.0039(16) -0.0046(17)
C12 0.029(2) 0.0363(19) 0.029(2) 0.0061(17) -0.0052(16) 0.0040(16)
C13 0.056(3) 0.040(3) 0.091(5) 0.023(3) -0.005(3) 0.014(2)
C14 0.038(2) 0.061(3) 0.039(3) -0.006(2) 0.001(2) 0.013(2)
C15 0.028(2) 0.076(3) 0.036(3) -0.001(2) -0.0067(19) 0.008(2)
C16 0.045(3) 0.061(3) 0.031(2) 0.017(2) 0.006(2) 0.002(2)
C17 0.031(2) 0.0307(18) 0.040(3) 0.0086(17) -0.0067(18) -0.0050(16)
C18 0.039(2) 0.051(2) 0.026(2) -0.0150(19) 0.0094(17) 0.004(2)
C19 0.0273(18) 0.054(2) 0.0083(15) -0.0003(16) -0.0005(13) -0.0018(17)
C20 0.036(2) 0.038(2) 0.029(2) 0.0037(17) 0.0004(17) 0.0003(17)
C21 0.034(2) 0.055(3) 0.044(3) -0.006(2) 0.0025(19) 0.014(2)
C22 0.0217(18) 0.045(2) 0.029(2) -0.0026(18) 0.0017(15) -0.0047(16)
C23 0.041(3) 0.037(2) 0.058(3) -0.001(2) 0.000(2) -0.0037(19)
C24 0.102(5) 0.076(4) 0.049(3) -0.013(3) 0.041(3) -0.048(4)
C25 0.042(3) 0.053(3) 0.086(5) -0.004(3) -0.029(3) -0.003(2)
C26 0.035(2) 0.0273(17) 0.0206(18) -0.0060(14) -0.0013(15) 0.0027(15)
C27 0.052(3) 0.041(2) 0.028(2) -0.0121(18) 0.0020(19) 0.010(2)
C28 0.036(2) 0.043(2) 0.033(2) -0.0071(19) -0.0042(18) -0.0019(18)
C29 0.048(3) 0.035(2) 0.023(2) 0.0012(16) 0.0001(18) 0.0024(18)
C30 0.031(2) 0.036(2) 0.032(2) -0.0075(17) 0.0073(16) 0.0056(16)
C31 0.039(2) 0.0226(16) 0.032(2) -0.0023(15) 0.0025(17) 0.0004(15)

loop_
_atom_type_symbol
_atom_type_description
_atom_type_scat_dispersion_real
_atom_type_scat_dispersion_imag
_atom_type_scat_source
C C 0.0033 0.0016 'International Tables Vol C Tables 4.2.6.8 and 6.1.1.4'
H H 0.0000 0.0000 'International Tables Vol C Tables 4.2.6.8 and 6.1.1.4'
N N 0.0061 0.0033 'International Tables Vol C Tables 4.2.6.8 and 6.1.1.4'
O O 0.0106 0.0060 'International Tables Vol C Tables 4.2.6.8 and 6.1.1.4'
Si Si 0.0817 0.0704 'International Tables Vol C Tables 4.2.6.8 and 6.1.1.4'
Ce Ce -0.2486 2.6331 'International Tables Vol C Tables 4.2.6.8 and 6.1.1.4'

loop_
_geom_angle_atom_site_label_1
_geom_angle_atom_site_label_2
_geom_angle_atom_site_label_3
_geom_angle
O1 Ce1 N1 110.65(11)
O1 Ce1 N3 110.58(11)
N1 Ce1 N3 108.73(12)
O1 Ce1 N2 112.88(10)
N1 Ce1 N2 107.29(11)
N3 Ce1 N2 106.50(11)
O1 Ce1 N4 178.56(10)
N1 Ce1 N4 68.56(11)
N3 Ce1 N4 68.78(11)
N2 Ce1 N4 68.56(11)
O1 Ce1 Si2 96.65(7)
N1 Ce1 Si2 132.11(9)
N3 Ce1 Si2 96.49(8)
N2 Ce1 Si2 24.95(8)
N4 Ce1 Si2 84.73(8)
O1 Ce1 Si3 91.39(7)
N1 Ce1 Si3 103.52(9)
N3 Ce1 Si3 24.45(8)
N2 Ce1 Si3 129.69(8)
N4 Ce1 Si3 87.65(8)
Si2 Ce1 Si3 114.68(3)
O1 Ce1 Si1 94.63(7)
N1 Ce1 Si1 24.32(9)
N3 Ce1 Si1 132.82(9)
N2 Ce1 Si1 98.68(8)
N4 Ce1 Si1 85.02(8)
Si2 Ce1 Si1 120.16(3)
Si3 Ce1 Si1 123.56(3)
N1 Si1 C2 112.1(2)
N1 Si1 C1 105.42(18)
C2 Si1 C1 108.2(2)
N1 Si1 C3 112.05(19)
C2 Si1 C3 108.8(2)
C1 Si1 C3 110.1(2)
N1 Si1 Ce1 31.96(10)
C2 Si1 Ce1 126.23(17)
C1 Si1 Ce1 73.63(14)
C3 Si1 Ce1 121.03(14)
N2 Si2 C17 105.35(17)
N2 Si2 C16 111.9(2)
C17 Si2 C16 108.0(2)
N2 Si2 C12 112.85(18)
C17 Si2 C12 109.9(2)
C16 Si2 C12 108.7(2)
N2 Si2 Ce1 33.04(10)
C17 Si2 Ce1 72.51(13)
C16 Si2 Ce1 126.31(17)
C12 Si2 Ce1 121.68(13)
N3 Si3 C20 105.57(18)
N3 Si3 C21 112.03(19)
C20 Si3 C21 107.5(2)
N3 Si3 C22 111.65(18)
C20 Si3 C22 110.83(19)
C21 Si3 C22 109.2(2)
N3 Si3 Ce1 32.27(10)
C20 Si3 Ce1 74.18(14)
C21 Si3 Ce1 129.67(17)
C22 Si3 Ce1 117.06(13)
O1 Si4 C30 109.83(16)
O1 Si4 C31 109.63(16)
C30 Si4 C31 108.53(19)
O1 Si4 C26 114.00(15)
C30 Si4 C26 107.94(19)
C31 Si4 C26 106.74(18)
C7 N1 Si1 118.3(3)
C7 N1 Ce1 115.6(3)
Si1 N1 Ce1 123.72(16)
C11 N2 Si2 119.7(3)
C11 N2 Ce1 115.1(2)
Si2 N2 Ce1 122.01(16)
C19 N3 Si3 119.7(2)
C19 N3 Ce1 116.1(2)
Si3 N3 Ce1 123.28(16)
Si4 O1 Ce1 167.22(15)
Si1 C1 H1A 109.5
Si1 C1 H1B 109.5
H1A C1 H1B 109.5
Si1 C1 H1C 109.5
H1A C1 H1C 109.5
H1B C1 H1C 109.5
Si1 C2 H2A 109.5
Si1 C2 H2B 109.5
H2A C2 H2B 109.5
Si1 C2 H2C 109.5
H2A C2 H2C 109.5
H2B C2 H2C 109.5
C5 C3 C6 108.4(4)
C5 C3 C4 108.6(4)
C6 C3 C4 110.2(4)
C5 C3 Si1 109.0(3)
C6 C3 Si1 110.5(3)
C4 C3 Si1 110.1(3)
C3 C4 H4A 109.5
C3 C4 H4B 109.5
H4A C4 H4B 109.5
C3 C4 H4C 109.5
H4A C4 H4C 109.5
H4B C4 H4C 109.5
C3 C5 H5A 109.5
C3 C5 H5B 109.5
H5A C5 H5B 109.5
C3 C5 H5C 109.5
H5A C5 H5C 109.5
H5B C5 H5C 109.5
C3 C6 H6A 109.5
C3 C6 H6B 109.5
H6A C6 H6B 109.5
C3 C6 H6C 109.5
H6A C6 H6C 109.5
H6B C6 H6C 109.5
N1 C7 C8 108.9(3)
N1 C7 H7A 109.9
C8 C7 H7A 109.9
N1 C7 H7B 109.9
C8 C7 H7B 109.9
H7A C7 H7B 108.3
N4 C8 C7 109.6(3)
N4 C8 H8A 109.8
C7 C8 H8A 109.8
N4 C8 H8B 109.8
C7 C8 H8B 109.8
H8A C8 H8B 108.2
C10 N4 C18 112.6(4)
C10 N4 C8 111.6(3)
C18 N4 C8 111.9(3)
C10 N4 Ce1 106.8(2)
C18 N4 Ce1 106.9(2)
C8 N4 Ce1 106.6(2)
N4 C10 C11 109.4(3)
N4 C10 H10A 109.8
C11 C10 H10A 109.8
N4 C10 H10B 109.8
C11 C10 H10B 109.8
H10A C10 H10B 108.2
N2 C11 C10 109.5(3)
N2 C11 H11A 109.8
C10 C11 H11A 109.8
N2 C11 H11B 109.8
C10 C11 H11B 109.8
H11A C11 H11B 108.2
C15 C12 C14 108.8(4)
C15 C12 C13 108.8(4)
C14 C12 C13 109.1(4)
C15 C12 Si2 110.3(3)
C14 C12 Si2 109.7(3)
C13 C12 Si2 110.1(3)
C12 C13 H13A 109.5
C12 C13 H13B 109.5
H13A C13 H13B 109.5
C12 C13 H13C 109.5
H13A C13 H13C 109.5
H13B C13 H13C 109.5
C12 C14 H14A 109.5
C12 C14 H14B 109.5
H14A C14 H14B 109.5
C12 C14 H14C 109.5
H14A C14 H14C 109.5
H14B C14 H14C 109.5
C12 C15 H15A 109.5
C12 C15 H15B 109.5
H15A C15 H15B 109.5
C12 C15 H15C 109.5
H15A C15 H15C 109.5
H15B C15 H15C 109.5
Si2 C16 H16A 109.5
Si2 C16 H16B 109.5
H16A C16 H16B 109.5
Si2 C16 H16C 109.5
H16A C16 H16C 109.5
H16B C16 H16C 109.5
Si2 C17 H17A 109.5
Si2 C17 H17B 109.5
H17A C17 H17B 109.5
Si2 C17 H17C 109.5
H17A C17 H17C 109.5
H17B C17 H17C 109.5
N4 C18 C19 109.2(3)
N4 C18 H18A 109.8
C19 C18 H18A 109.8
N4 C18 H18B 109.8
C19 C18 H18B 109.8
H18A C18 H18B 108.3
N3 C19 C18 108.9(3)
N3 C19 H19A 109.9
C18 C19 H19A 109.9
N3 C19 H19B 109.9
C18 C19 H19B 109.9
H19A C19 H19B 108.3
Si3 C20 H20A 109.5
Si3 C20 H20B 109.5
H20A C20 H20B 109.5
Si3 C20 H20C 109.5
H20A C20 H20C 109.5
H20B C20 H20C 109.5
Si3 C21 H21A 109.5
Si3 C21 H21B 109.5
H21A C21 H21B 109.5
Si3 C21 H21C 109.5
H21A C21 H21C 109.5
H21B C21 H21C 109.5
C23 C22 C24 106.7(5)
C23 C22 C25 109.3(4)
C24 C22 C25 109.4(5)
C23 C22 Si3 110.8(3)
C24 C22 Si3 109.6(3)
C25 C22 Si3 111.0(3)
C22 C23 H23A 109.5
C22 C23 H23B 109.5
H23A C23 H23B 109.5
C22 C23 H23C 109.5
H23A C23 H23C 109.5
H23B C23 H23C 109.5
C22 C24 H24A 109.5
C22 C24 H24B 109.5
H24A C24 H24B 109.5
C22 C24 H24C 109.5
H24A C24 H24C 109.5
H24B C24 H24C 109.5
C22 C25 H25A 109.5
C22 C25 H25B 109.5
H25A C25 H25B 109.5
C22 C25 H25C 109.5
H25A C25 H25C 109.5
H25B C25 H25C 109.5
C28 C26 C29 109.1(4)
C28 C26 C27 108.2(3)
C29 C26 C27 108.1(4)
C28 C26 Si4 111.5(3)
C29 C26 Si4 111.1(3)
C27 C26 Si4 108.6(3)
C26 C27 H27A 109.5
C26 C27 H27B 109.5
H27A C27 H27B 109.5
C26 C27 H27C 109.5
H27A C27 H27C 109.5
H27B C27 H27C 109.5
C26 C28 H28A 109.5
C26 C28 H28B 109.5
H28A C28 H28B 109.5
C26 C28 H28C 109.5
H28A C28 H28C 109.5
H28B C28 H28C 109.5
C26 C29 H29A 109.5
C26 C29 H29B 109.5
H29A C29 H29B 109.5
C26 C29 H29C 109.5
H29A C29 H29C 109.5
H29B C29 H29C 109.5
Si4 C30 H30A 109.5
Si4 C30 H30B 109.5
H30A C30 H30B 109.5
Si4 C30 H30C 109.5
H30A C30 H30C 109.5
H30B C30 H30C 109.5
Si4 C31 H31A 109.5
Si4 C31 H31B 109.5
H31A C31 H31B 109.5
Si4 C31 H31C 109.5
H31A C31 H31C 109.5
H31B C31 H31C 109.5

loop_
_geom_bond_atom_site_label_1
_geom_bond_atom_site_label_2
_geom_bond_distance
Ce1 O1 2.169(2)
Ce1 N1 2.223(3)
Ce1 N3 2.225(3)
Ce1 N2 2.229(3)
Ce1 N4 2.731(3)
Ce1 Si2 3.4672(10)
Ce1 Si3 3.4836(11)
Ce1 Si1 3.4927(11)
Si1 N1 1.729(4)
Si1 C2 1.871(4)
Si1 C1 1.874(4)
Si1 C3 1.891(5)
Si2 N2 1.725(3)
Si2 C17 1.868(4)
Si2 C16 1.870(5)
Si2 C12 1.900(4)
Si3 N3 1.725(3)
Si3 C20 1.873(4)
Si3 C21 1.874(5)
Si3 C22 1.902(4)
Si4 O1 1.641(3)
Si4 C30 1.867(4)
Si4 C31 1.875(4)
Si4 C26 1.911(4)
N1 C7 1.474(5)
N2 C11 1.467(5)
N3 C19 1.478(5)
C1 H1A 0.9600
C1 H1B 0.9600
C1 H1C 0.9600
C2 H2A 0.9600
C2 H2B 0.9600
C2 H2C 0.9600
C3 C5 1.528(6)
C3 C6 1.541(7)
C3 C4 1.548(7)
C4 H4A 0.9600
C4 H4B 0.9600
C4 H4C 0.9600
C5 H5A 0.9600
C5 H5B 0.9600
C5 H5C 0.9600
C6 H6A 0.9600
C6 H6B 0.9600
C6 H6C 0.9600
C7 C8 1.511(6)
C7 H7A 0.9700
C7 H7B 0.9700
C8 N4 1.480(5)
C8 H8A 0.9700
C8 H8B 0.9700
N4 C10 1.475(5)
N4 C18 1.477(6)
C10 C11 1.516(6)
C10 H10A 0.9700
C10 H10B 0.9700
C11 H11A 0.9700
C11 H11B 0.9700
C12 C15 1.523(6)
C12 C14 1.526(6)
C12 C13 1.547(6)
C13 H13A 0.9600
C13 H13B 0.9600
C13 H13C 0.9600
C14 H14A 0.9600
C14 H14B 0.9600
C14 H14C 0.9600
C15 H15A 0.9600
C15 H15B 0.9600
C15 H15C 0.9600
C16 H16A 0.9600
C16 H16B 0.9600
C16 H16C 0.9600
C17 H17A 0.9600
C17 H17B 0.9600
C17 H17C 0.9600
C18 C19 1.527(6)
C18 H18A 0.9700
C18 H18B 0.9700
C19 H19A 0.9700
C19 H19B 0.9700
C20 H20A 0.9600
C20 H20B 0.9600
C20 H20C 0.9600
C21 H21A 0.9600
C21 H21B 0.9600
C21 H21C 0.9600
C22 C23 1.519(6)
C22 C24 1.526(7)
C22 C25 1.533(6)
C23 H23A 0.9600
C23 H23B 0.9600
C23 H23C 0.9600
C24 H24A 0.9600
C24 H24B 0.9600
C24 H24C 0.9600
C25 H25A 0.9600
C25 H25B 0.9600
C25 H25C 0.9600
C26 C28 1.525(6)
C26 C29 1.535(6)
C26 C27 1.542(5)
C27 H27A 0.9600
C27 H27B 0.9600
C27 H27C 0.9600
C28 H28A 0.9600
C28 H28B 0.9600
C28 H28C 0.9600
C29 H29A 0.9600
C29 H29B 0.9600
C29 H29C 0.9600
C30 H30A 0.9600
C30 H30B 0.9600
C30 H30C 0.9600
C31 H31A 0.9600
C31 H31B 0.9600
C31 H31C 0.9600
